data_7246043
loop_
_publ_author_name
'Iqbal, Infal'
'Mehmood, Arshad'
'Noureen, Sajida'
'Lecomte, Claude'
'Ahmed, Maqsood'

_publ_section_title
;
 Crystal engineering, electron density analysis, and in situ variable
 temperature studies on co-crystal between nicotinic acid and gallic acid
 sesquihydrate
;
_journal_issue 5
_journal_name_full CrystEngComm
_journal_page_first 770
_journal_page_last 784
_journal_paper_doi 10.1039/D2CE01149B
_journal_volume 25
_journal_year 2023
_chemical_formula_moiety 'C7 H6 O5'
_chemical_formula_sum 'C7 H6 O5'
_chemical_formula_weight 170.12
_space_group_crystal_system triclinic
_space_group_IT_number 2
_space_group_name_Hall '-P 1'
_space_group_name_H-M_alt 'P -1'
_atom_sites_solution_hydrogens geom
_atom_sites_solution_primary direct
_audit_creation_date 2021-05-26
_audit_creation_method
;
FinalCif V89 by Daniel Kratzert, Freiburg 2022,
https://dkratzert.de/finalcif.html
;
_audit_update_record
;
2022-05-16 deposited with the CCDC.	2022-12-22 downloaded from the CCDC.
;
_cell_angle_alpha 79.49(9)
_cell_angle_beta 89.55(11)
_cell_angle_gamma 89.28(12)
_cell_formula_units_Z 4
_cell_length_a 7.37(2)
_cell_length_b 8.24(2)
_cell_length_c 11.73(3)
_cell_measurement_reflns_used 1702
_cell_measurement_temperature 363(2)
_cell_measurement_theta_max 25.41
_cell_measurement_theta_min 2.51
_cell_volume 700(3)
_computing_molecular_graphics 'Olex2 (Dolomanov et al., 2009)'
_computing_publication_material 'Olex2 (Dolomanov et al., 2009)'
_computing_structure_refinement 'ShelXL (Sheldrick, 2015)'
_computing_structure_solution 'ShelXS (Sheldrick, 2008)'
_diffrn_ambient_environment N~2~
_diffrn_ambient_temperature 363(2)
_diffrn_detector CPAD
_diffrn_detector_area_resol_mean 7.41
_diffrn_detector_type 'Bruker PHOTON II'
_diffrn_measured_fraction_theta_full 0.948
_diffrn_measured_fraction_theta_max 0.934
_diffrn_measurement_device 'Four-circle diffractometer'
_diffrn_measurement_device_type 'Bruker D8 VENTURE dual wavelength Mo/Cu'
_diffrn_measurement_method '\w and \f scans'
_diffrn_measurement_specimen_support 'MiTeGen micromount'
_diffrn_radiation_monochromator 'mirror optics'
_diffrn_radiation_probe x-ray
_diffrn_radiation_type MoK\a
_diffrn_radiation_wavelength 0.71073
_diffrn_reflns_av_R_equivalents 0.6002
_diffrn_reflns_av_unetI/netI 0.8426
_diffrn_reflns_Laue_measured_fraction_full 0.948
_diffrn_reflns_Laue_measured_fraction_max 0.934
_diffrn_reflns_limit_h_max 9
_diffrn_reflns_limit_h_min -9
_diffrn_reflns_limit_k_max 10
_diffrn_reflns_limit_k_min -10
_diffrn_reflns_limit_l_max 14
_diffrn_reflns_limit_l_min -14
_diffrn_reflns_number 8148
_diffrn_reflns_point_group_measured_fraction_full 0.948
_diffrn_reflns_point_group_measured_fraction_max 0.934
_diffrn_reflns_theta_full 25.242
_diffrn_reflns_theta_max 26.467
_diffrn_reflns_theta_min 2.513
_diffrn_source 'microfocus sealed X-ray tube'
_diffrn_source_type 'Incoatec I\ms'
_exptl_absorpt_coefficient_mu 0.141
_exptl_absorpt_correction_T_max 0.75
_exptl_absorpt_correction_T_min 0.70
_exptl_absorpt_correction_type multi-scan
_exptl_crystal_colour colorless
_exptl_crystal_density_diffrn 1.614
_exptl_crystal_description block
_exptl_crystal_F_000 352
_exptl_crystal_size_max 0.4
_exptl_crystal_size_mid 0.35
_exptl_crystal_size_min 0.18
_refine_diff_density_max 0.255
_refine_diff_density_min -0.258
_refine_diff_density_rms 0.061
_refine_ls_extinction_method none
_refine_ls_goodness_of_fit_ref 0.892
_refine_ls_hydrogen_treatment constr
_refine_ls_matrix_type full
_refine_ls_number_parameters 225
_refine_ls_number_reflns 2706
_refine_ls_number_restraints 0
_refine_ls_restrained_S_all 0.892
_refine_ls_R_factor_all 0.4601
_refine_ls_R_factor_gt 0.0882
_refine_ls_shift/su_max 0.000
_refine_ls_shift/su_mean 0.000
_refine_ls_structure_factor_coef Fsqd
_refine_ls_weighting_details 'w=1/[\s^2^(Fo^2^)] where P=(Fo^2^+2Fc^2^)/3'
_refine_ls_weighting_scheme calc
_refine_ls_wR_factor_gt 0.1326
_refine_ls_wR_factor_ref 0.2508
_reflns_Friedel_coverage 0.000
_reflns_number_gt 490
_reflns_number_total 2706
_reflns_threshold_expression 'I > 2\s(I)'
_cod_data_source_file d2ce01149b2.cif
_cod_data_source_block mo_ga5_infal_after362_2132021_0m_a
_cod_depositor_comments
;
The following automatic conversions were performed:

data item '_diffrn_radiation_probe' value 'X-ray' was changed to
'x-ray' in accordance with the
/home/data/users/saulius/crontab/automatic-downloads/rss-feeds/RSC/lib/dictionaries/cif_core.dic
dictionary named 'cif_core.dic' version 2.4.2 last updated on
2011-04-26.

data item '_exptl_absorpt_correction_type' value 'Multi-scan' was
changed to 'multi-scan' in accordance with the
/home/data/users/saulius/crontab/automatic-downloads/rss-feeds/RSC/lib/dictionaries/cif_core.dic
dictionary named 'cif_core.dic' version 2.4.2 last updated on
2011-04-26.

Automatic conversion script
Id: cif_fix_values 7556 2019-12-06 15:28:31Z antanas 

 Adding full bibliography for 7246035--7246043.cif.

2024-06-28
Z value and formula fixed to values more according to usual
chemical conventions.                 miguel
;
_cod_original_formula_sum 'C14 H12 O10'
_cod_original_formula_weight 340.24
_cod_original_formula_moiety '2(C7 H6 O5)'
_cod_original_formula_units_Z 2
_cod_database_code 7246043
_olex2_refinement_description
;
1. Fixed Uiso
 At 1.2 times of:
  All C(H) groups
 At 1.5 times of:
  All O(H) groups
2.a Aromatic/amide H refined with riding coordinates:
 C7(H2), C3(H6), C10(H8), C14(H12)
2.b Idealised tetrahedral OH refined as rotating group:
 O10(H11), O9(H10), O8(H9), O5(H3), O4(H4), O3(H5), O7(H7), O1(H1)
;
_olex2_submission_special_instructions 'No special instructions were received'
_shelx_space_group_comment
;
The symmetry employed for this shelxl refinement is uniquely defined
by the following loop, which should always be used as a source of
symmetry information in preference to the above space-group names.
They are only intended as comments.
;
_shelx_estimated_absorpt_t_min 0.70
_shelx_estimated_absorpt_t_max 0.75
_diffrn_measurement_ambient_temperature_device_make 'Oxford Cobra Cryo device'
_shelxl_version_number 2014/6

loop_
_space_group_symop_operation_xyz
'x, y, z'
'-x, -y, -z'

loop_
_atom_site_label
_atom_site_type_symbol
_atom_site_fract_x
_atom_site_fract_y
_atom_site_fract_z
_atom_site_U_iso_or_equiv
_atom_site_adp_type
_atom_site_occupancy
_atom_site_site_symmetry_order
_atom_site_calc_flag
_atom_site_refinement_flags_posn
_atom_site_refinement_flags_adp
_atom_site_refinement_flags_occupancy
_atom_site_disorder_assembly
_atom_site_disorder_group
O10 O 0.1782(12) 0.8360(13) 0.5859(7) 0.076(3) Uani 1 1 d . . . . .
H11 H 0.2006 0.7719 0.6464 0.115 Uiso 1 1 calc GR . . . .
C2 C 0.8081(15) 0.6308(16) 0.9992(11) 0.043(4) Uani 1 1 d . . . . .
O9 O 0.1487(13) 1.0114(13) 0.3616(7) 0.077(3) Uani 1 1 d . . . . .
H10 H 0.0678 0.9922 0.4105 0.116 Uiso 1 1 calc GR . . . .
C7 C 0.7699(15) 0.5207(17) 1.1019(10) 0.047(4) Uani 1 1 d . . . . .
H2 H 0.7874 0.5511 1.1736 0.057 Uiso 1 1 calc R . . . .
O8 O 0.4104(11) 1.0026(11) 0.2054(7) 0.057(3) Uani 1 1 d . . . . .
H9 H 0.3036 1.0291 0.1936 0.086 Uiso 1 1 calc GR . . . .
C6 C 0.7055(17) 0.3650(18) 1.0952(11) 0.052(4) Uani 1 1 d . . . . .
O5 O 0.6678(13) 0.2592(12) 1.1945(7) 0.069(3) Uani 1 1 d . . . . .
H3 H 0.5894 0.1948 1.1823 0.104 Uiso 1 1 calc GR . . . .
C5 C 0.6715(16) 0.3242(16) 0.9893(13) 0.050(4) Uani 1 1 d . . . . .
O4 O 0.6042(13) 0.1704(10) 0.9850(7) 0.074(3) Uani 1 1 d . . . . .
H4 H 0.5336 0.1428 1.0393 0.111 Uiso 1 1 calc GR . . . .
C4 C 0.7084(18) 0.4296(19) 0.8890(12) 0.059(4) Uani 1 1 d . . . . .
O3 O 0.6699(15) 0.3746(11) 0.7855(7) 0.078(3) Uani 1 1 d . . . . .
H5 H 0.7036 0.4436 0.7302 0.117 Uiso 1 1 calc GR . . . .
C3 C 0.7752(16) 0.5860(17) 0.8907(11) 0.057(4) Uani 1 1 d . . . . .
H6 H 0.7976 0.6595 0.8221 0.068 Uiso 1 1 calc R . . . .
C11 C 0.429(2) 0.9137(16) 0.3178(11) 0.051(4) Uani 1 1 d . . . . .
C12 C 0.2962(19) 0.9157(16) 0.3972(12) 0.043(4) Uani 1 1 d . . . . .
C13 C 0.316(2) 0.8307(18) 0.5089(11) 0.057(4) Uani 1 1 d . . . . .
O7 O 0.8932(15) 0.6416(12) 0.3963(8) 0.087(3) Uani 1 1 d . . . . .
H7 H 0.9408 0.5511 0.3965 0.131 Uiso 1 1 calc GR . . . .
C8 C 0.781(2) 0.6317(19) 0.4838(13) 0.060(4) Uani 1 1 d . . . . .
C10 C 0.5911(18) 0.8241(15) 0.3420(10) 0.050(4) Uani 1 1 d . . . . .
H8 H 0.6793 0.8223 0.2851 0.060 Uiso 1 1 calc R . . . .
C14 C 0.477(2) 0.7365(16) 0.5366(11) 0.056(4) Uani 1 1 d . . . . .
H12 H 0.4910 0.6732 0.6102 0.067 Uiso 1 1 calc R . . . .
O6 O 0.8134(12) 0.5463(11) 0.5779(7) 0.064(3) Uani 1 1 d . . . . .
C9 C 0.6151(18) 0.7382(15) 0.4537(12) 0.040(3) Uani 1 1 d . . . . .
O2 O 0.9151(12) 0.8939(11) 0.9106(7) 0.062(3) Uani 1 1 d . . . . .
C1 C 0.8834(16) 0.7970(17) 1.0007(13) 0.047(4) Uani 1 1 d . . . . .
O1 O 0.9200(13) 0.8256(10) 1.1041(7) 0.070(3) Uani 1 1 d . . . . .
H1 H 0.9641 0.9176 1.0985 0.105 Uiso 1 1 calc GR . . . .

loop_
_atom_site_aniso_label
_atom_site_aniso_U_11
_atom_site_aniso_U_22
_atom_site_aniso_U_33
_atom_site_aniso_U_23
_atom_site_aniso_U_13
_atom_site_aniso_U_12
O10 0.073(8) 0.097(9) 0.055(7) -0.006(6) 0.011(6) 0.016(6)
C2 0.043(9) 0.041(10) 0.043(9) -0.004(8) -0.001(7) 0.002(8)
O9 0.069(7) 0.083(8) 0.074(7) -0.001(6) -0.001(6) 0.020(7)
C7 0.044(9) 0.045(10) 0.049(9) 0.000(8) 0.004(7) -0.002(8)
O8 0.071(7) 0.047(6) 0.050(6) 0.001(5) 0.003(5) 0.007(6)
C6 0.065(11) 0.060(12) 0.025(8) 0.007(8) 0.020(8) -0.006(9)
O5 0.085(8) 0.072(8) 0.046(6) 0.003(6) 0.002(5) -0.011(6)
C5 0.050(10) 0.038(11) 0.059(10) 0.000(9) 0.018(8) -0.008(8)
O4 0.096(9) 0.049(7) 0.072(7) 0.006(6) 0.015(6) -0.026(6)
C4 0.064(11) 0.065(13) 0.053(11) -0.029(10) 0.001(9) 0.014(10)
O3 0.115(9) 0.072(8) 0.050(6) -0.019(6) 0.008(7) -0.025(7)
C3 0.071(11) 0.051(11) 0.048(10) -0.008(8) 0.000(8) 0.015(9)
C11 0.055(11) 0.048(11) 0.047(10) 0.000(9) 0.003(9) -0.006(9)
C12 0.050(11) 0.039(10) 0.037(9) 0.001(8) 0.005(8) 0.005(8)
C13 0.072(13) 0.062(11) 0.040(11) -0.018(9) -0.003(9) 0.010(10)
O7 0.098(9) 0.095(9) 0.059(7) 0.012(7) 0.014(6) 0.041(7)
C8 0.062(12) 0.063(12) 0.059(12) -0.020(10) 0.018(10) -0.004(10)
C10 0.070(12) 0.042(9) 0.033(9) 0.003(8) 0.014(8) 0.006(9)
C14 0.066(11) 0.056(11) 0.047(9) -0.010(8) -0.004(9) 0.004(9)
O6 0.074(8) 0.070(8) 0.043(6) 0.005(6) -0.006(6) 0.009(6)
C9 0.042(10) 0.033(9) 0.045(9) -0.007(8) 0.003(8) 0.004(8)
O2 0.076(8) 0.052(7) 0.050(6) 0.010(5) -0.002(6) -0.006(6)
C1 0.036(9) 0.044(12) 0.063(11) -0.019(9) -0.004(9) 0.006(8)
O1 0.099(8) 0.061(7) 0.049(6) -0.006(5) -0.004(5) -0.027(6)

loop_
_atom_type_symbol
_atom_type_description
_atom_type_scat_dispersion_real
_atom_type_scat_dispersion_imag
_atom_type_scat_source
C C 0.0033 0.0016 'International Tables Vol C Tables 4.2.6.8 and 6.1.1.4'
H H 0.0000 0.0000 'International Tables Vol C Tables 4.2.6.8 and 6.1.1.4'
O O 0.0106 0.0060 'International Tables Vol C Tables 4.2.6.8 and 6.1.1.4'

loop_
_geom_angle_atom_site_label_1
_geom_angle_atom_site_label_2
_geom_angle_atom_site_label_3
_geom_angle
_geom_angle_site_symmetry_1
_geom_angle_site_symmetry_3
_geom_angle_publ_flag
C7 C2 C3 120.3(12) . . ?
C7 C2 C1 121.5(12) . . ?
C3 C2 C1 118.2(13) . . ?
C6 C7 C2 118.9(12) . . ?
O5 C6 C7 118.8(12) . . ?
O5 C6 C5 121.0(14) . . ?
C5 C6 C7 120.1(13) . . ?
C6 C5 O4 119.0(14) . . ?
C4 C5 C6 121.5(13) . . ?
C4 C5 O4 119.5(14) . . ?
C5 C4 O3 116.8(14) . . ?
C5 C4 C3 120.7(13) . . ?
C3 C4 O3 122.5(14) . . ?
C4 C3 C2 118.4(12) . . ?
O8 C11 C10 116.4(13) . . ?
C12 C11 O8 120.8(14) . . ?
C12 C11 C10 122.9(14) . . ?
O9 C12 C13 122.9(14) . . ?
C11 C12 O9 116.2(13) . . ?
C11 C12 C13 120.9(15) . . ?
O10 C13 C12 118.8(14) . . ?
O10 C13 C14 123.2(14) . . ?
C12 C13 C14 118.0(14) . . ?
O7 C8 C9 111.9(14) . . ?
O6 C8 O7 122.1(16) . . ?
O6 C8 C9 126.0(14) . . ?
C9 C10 C11 117.5(13) . . ?
C9 C14 C13 120.4(13) . . ?
C10 C9 C8 120.2(14) . . ?
C10 C9 C14 120.2(13) . . ?
C14 C9 C8 119.3(13) . . ?
O2 C1 C2 121.4(12) . . ?
O2 C1 O1 124.0(13) . . ?
O1 C1 C2 114.5(13) . . ?

loop_
_geom_bond_atom_site_label_1
_geom_bond_atom_site_label_2
_geom_bond_distance
_geom_bond_site_symmetry_2
_geom_bond_publ_flag
O10 C13 1.358(14) . ?
C2 C7 1.398(14) . ?
C2 C3 1.412(13) . ?
C2 C1 1.488(15) . ?
O9 C12 1.357(13) . ?
C7 C6 1.390(15) . ?
O8 C11 1.393(13) . ?
C6 O5 1.351(13) . ?
C6 C5 1.370(14) . ?
C5 O4 1.376(13) . ?
C5 C4 1.356(16) . ?
C4 O3 1.403(12) . ?
C4 C3 1.389(16) . ?
C11 C12 1.348(15) . ?
C11 C10 1.399(15) . ?
C12 C13 1.377(15) . ?
C13 C14 1.417(16) . ?
O7 C8 1.305(14) . ?
C8 O6 1.220(14) . ?
C8 C9 1.501(17) . ?
C10 C9 1.383(14) . ?
C14 C9 1.400(15) . ?
O2 C1 1.225(14) . ?
C1 O1 1.308(12) . ?
